data_7232761
loop_
_publ_author_name
'Gaydamaka, Anna A.'
'Arkhipov, Sergey G.'
'Zakharov, Boris A.'
'Seryotkin, Yurii V.'
'Boldyreva, Elena V.'

_publ_section_title
;
 Effect of pressure on slit channels in guanine sodium salt hydrate: a
 link to nucleobase intermolecular interactions
;
_journal_issue 30
_journal_name_full CrystEngComm
_journal_page_first 4484
_journal_paper_doi 10.1039/C9CE00476A
_journal_volume 21
_journal_year 2019
_chemical_formula_moiety '2(Na), 7(H2O), C5 H3 N5 O'
_chemical_formula_sum 'C5 H17 N5 Na2 O8'
_chemical_formula_weight 321.21
_chemical_name_common 'disodium 2-amino-6-oxo-6,7-dihydro-1H-purine-1,7-diide heptahydrate'
_chemical_name_systematic 'disodium 2-amino-6-oxo-6,7-dihydro-1H-purine-1,7-diide heptahydrate'
_space_group_crystal_system monoclinic
_space_group_IT_number 14
_space_group_name_Hall '-P 2ybc'
_space_group_name_H-M_alt 'P 1 21/c 1'
_symmetry_space_group_name_Hall '-P 2ybc'
_symmetry_space_group_name_H-M 'P 1 21/c 1'
_atom_sites_solution_hydrogens geom
_atom_sites_solution_primary other
_atom_sites_solution_secondary other
_audit_creation_method SHELXL-2018/3
_audit_update_record
;
2019-03-19 deposited with the CCDC.    2019-05-08 downloaded from the CCDC.
;
_cell_angle_alpha 90
_cell_angle_beta 102.017(6)
_cell_angle_gamma 90
_cell_formula_units_Z 4
_cell_length_a 10.5372(6)
_cell_length_b 11.191(6)
_cell_length_c 10.8339(7)
_cell_measurement_reflns_used 1798
_cell_measurement_temperature 293(2)
_cell_measurement_theta_max 30.7300
_cell_measurement_theta_min 1.9580
_cell_volume 1249.6(7)
_computing_cell_refinement 'CrysAlisPro (Rigaku Oxford Diffraction, 2015)'
_computing_data_collection 'CrysAlisPro (Rigaku Oxford Diffraction, 2015)'
_computing_data_reduction 'CrysAlisPro (Rigaku Oxford Diffraction, 2015)'
_computing_molecular_graphics 'Mercury (Macrae et al., 2008)'
_computing_structure_refinement 'SHELXL-2018/3 (Sheldrick, 2018)'
_diffrn_ambient_pressure 2000000
_diffrn_ambient_temperature 293(2)
_diffrn_detector_area_resol_mean 10.3457
_diffrn_measured_fraction_theta_full 0.418
_diffrn_measured_fraction_theta_max 0.417
_diffrn_measurement_device_type 'Oxford Diffraction Gemini R Ultra'
_diffrn_measurement_method '\w scans'
_diffrn_radiation_type MoK\a
_diffrn_radiation_wavelength 0.71073
_diffrn_reflns_av_R_equivalents 0.0852
_diffrn_reflns_av_unetI/netI 0.0518
_diffrn_reflns_Laue_measured_fraction_full 0.418
_diffrn_reflns_Laue_measured_fraction_max 0.417
_diffrn_reflns_limit_h_max 12
_diffrn_reflns_limit_h_min -12
_diffrn_reflns_limit_k_max 4
_diffrn_reflns_limit_k_min -4
_diffrn_reflns_limit_l_max 13
_diffrn_reflns_limit_l_min -13
_diffrn_reflns_number 7376
_diffrn_reflns_point_group_measured_fraction_full 0.418
_diffrn_reflns_point_group_measured_fraction_max 0.417
_diffrn_reflns_theta_full 25.242
_diffrn_reflns_theta_max 25.342
_diffrn_reflns_theta_min 1.976
_diffrn_source 'fine-focus sealed X-ray tube'
_exptl_absorpt_coefficient_mu 0.211
_exptl_absorpt_correction_T_max 0.476
_exptl_absorpt_correction_T_min 0.388
_exptl_absorpt_correction_type gaussian
_exptl_absorpt_process_details 'Absorb-7 (Angel, 2013)'
_exptl_crystal_colour colourless
_exptl_crystal_density_diffrn 1.707
_exptl_crystal_description plate
_exptl_crystal_F_000 672
_exptl_crystal_size_max 0.23
_exptl_crystal_size_mid 0.06
_exptl_crystal_size_min 0.05
_refine_diff_density_max 0.381
_refine_diff_density_min -0.382
_refine_diff_density_rms 0.080
_refine_ls_extinction_method none
_refine_ls_goodness_of_fit_ref 1.118
_refine_ls_hydrogen_treatment constr
_refine_ls_matrix_type full
_refine_ls_number_parameters 81
_refine_ls_number_reflns 955
_refine_ls_number_restraints 0
_refine_ls_restrained_S_all 1.118
_refine_ls_R_factor_all 0.0997
_refine_ls_R_factor_gt 0.0746
_refine_ls_shift/su_max 0.000
_refine_ls_shift/su_mean 0.000
_refine_ls_structure_factor_coef Fsqd
_refine_ls_weighting_details 'w=1/[\s^2^(Fo^2^)+(0.1150P)^2^+3.2396P] where P=(Fo^2^+2Fc^2^)/3'
_refine_ls_weighting_scheme calc
_refine_ls_wR_factor_gt 0.2039
_refine_ls_wR_factor_ref 0.2233
_reflns_Friedel_coverage 0.000
_reflns_number_gt 712
_reflns_number_total 955
_reflns_threshold_expression 'I > 2\s(I)'
_cod_data_source_file c9ce00476a3.cif
_cod_data_source_block Gua_2p0GPa_pip
_cod_depositor_comments 'Adding full bibliography for 7232760--7232766.cif.'
_cod_database_code 7232761
_shelx_shelxl_version_number 2018/3
_shelx_space_group_comment
;
The symmetry employed for this shelxl refinement is uniquely defined
by the following loop, which should always be used as a source of
symmetry information in preference to the above space-group names.
They are only intended as comments.
;

loop_
_space_group_symop_operation_xyz
'x, y, z'
'-x, y+1/2, -z+1/2'
'-x, -y, -z'
'x, -y-1/2, z-1/2'

loop_
_atom_site_label
_atom_site_type_symbol
_atom_site_fract_x
_atom_site_fract_y
_atom_site_fract_z
_atom_site_U_iso_or_equiv
_atom_site_adp_type
_atom_site_occupancy
_atom_site_site_symmetry_order
_atom_site_calc_flag
_atom_site_refinement_flags_posn
_atom_site_refinement_flags_adp
N1 N 0.6515(5) 0.4913(13) 0.3456(5) 0.0223(14) Uiso 1 1 d . .
C1 C 0.5224(6) 0.4917(16) 0.3364(6) 0.0203(16) Uiso 1 1 d . .
N2 N 0.4500(5) 0.4099(13) 0.3771(5) 0.0233(15) Uiso 1 1 d . .
C2 C 0.5204(6) 0.3171(16) 0.4380(6) 0.0218(17) Uiso 1 1 d . .
C3 C 0.6530(6) 0.3082(16) 0.4554(6) 0.0199(16) Uiso 1 1 d . .
C4 C 0.7198(6) 0.3936(15) 0.4071(5) 0.0191(16) Uiso 1 1 d . .
N3 N 0.6925(5) 0.2032(14) 0.5178(5) 0.0277(16) Uiso 1 1 d . .
C5 C 0.5814(6) 0.1537(17) 0.5334(6) 0.0298(19) Uiso 1 1 d . .
H1 H 0.578955 0.080261 0.573048 0.036 Uiso 1 1 calc R U
N4 N 0.4724(5) 0.2178(13) 0.4874(5) 0.0256(15) Uiso 1 1 d . .
N5 N 0.4584(6) 0.5843(15) 0.2725(5) 0.0342(17) Uiso 1 1 d . .
H2 H 0.375215 0.587904 0.260249 0.041 Uiso 1 1 calc R U
H3 H 0.500823 0.639914 0.243979 0.041 Uiso 1 1 calc R U
O1 O 0.8461(4) 0.3959(10) 0.4162(4) 0.0217(12) Uiso 1 1 d . .
Na1 Na 0.1164(2) 0.2538(6) 0.1931(2) 0.0272(9) Uiso 1 1 d . .
Na2 Na 0.0467(2) 0.0407(6) 0.3725(2) 0.0272(9) Uiso 1 1 d . .
O2 O 0.3044(4) 0.3209(11) 0.1415(4) 0.0288(13) Uiso 1 1 d . .
O3 O 0.1857(4) 0.3854(11) 0.3652(4) 0.0305(13) Uiso 1 1 d . .
O4 O 0.2453(4) 0.1088(11) 0.3320(4) 0.0272(13) Uiso 1 1 d . .
O5 O 0.0017(4) 0.0677(11) 0.1470(4) 0.0295(14) Uiso 1 1 d . .
O6 O -0.1615(4) 0.0253(11) 0.4155(4) 0.0321(14) Uiso 1 1 d . .
O7 O 0.0435(4) 0.2238(11) 0.4674(4) 0.0310(14) Uiso 1 1 d . .
O8 O 0.0840(4) -0.1567(11) 0.3092(4) 0.0266(13) Uiso 1 1 d . .

loop_
_atom_type_symbol
_atom_type_description
_atom_type_scat_dispersion_real
_atom_type_scat_dispersion_imag
_atom_type_scat_source
C C 0.0033 0.0016 'International Tables Vol C Tables 4.2.6.8 and 6.1.1.4'
H H 0.0000 0.0000 'International Tables Vol C Tables 4.2.6.8 and 6.1.1.4'
N N 0.0061 0.0033 'International Tables Vol C Tables 4.2.6.8 and 6.1.1.4'
O O 0.0106 0.0060 'International Tables Vol C Tables 4.2.6.8 and 6.1.1.4'
Na Na 0.0362 0.0249 'International Tables Vol C Tables 4.2.6.8 and 6.1.1.4'

loop_
_geom_angle_atom_site_label_1
_geom_angle_atom_site_label_2
_geom_angle_atom_site_label_3
_geom_angle
_geom_angle_site_symmetry_1
_geom_angle_site_symmetry_3
C1 N1 C4 116.8(11) . .
N2 C1 N1 128.1(13) . .
N2 C1 N5 116.3(7) . .
N1 C1 N5 115.5(12) . .
C1 N2 C2 113.2(7) . .
N2 C2 C3 123.8(12) . .
N2 C2 N4 126.6(7) . .
C3 C2 N4 109.5(12) . .
C4 C3 C2 119.4(12) . .
C4 C3 N3 131.6(7) . .
C2 C3 N3 108.9(11) . .
O1 C4 C3 125.7(12) . .
O1 C4 N1 115.7(11) . .
C3 C4 N1 118.6(7) . .
C5 N3 C3 103.5(8) . .
N3 C5 N4 115.5(14) . .
N3 C5 H1 122.3 . .
N4 C5 H1 122.3 . .
C5 N4 C2 102.6(8) . .
C1 N5 H2 120.0 . .
C1 N5 H3 120.0 . .
H2 N5 H3 120.0 . .
O2 Na1 O8 133.1(5) . 2
O2 Na1 O3 81.3(3) . .
O8 Na1 O3 82.6(3) 2 .
O2 Na1 O5 130.9(4) . .
O8 Na1 O5 87.4(3) 2 .
O3 Na1 O5 139.5(3) . .
O2 Na1 O7 80.1(2) . 4_565
O8 Na1 O7 81.3(2) 2 4_565
O3 Na1 O7 135.4(5) . 4_565
O5 Na1 O7 80.8(3) . 4_565
O2 Na1 O4 88.3(3) . .
O8 Na1 O4 133.0(3) 2 .
O3 Na1 O4 83.5(3) . .
O5 Na1 O4 75.0(3) . .
O7 Na1 O4 135.6(4) 4_565 .
O2 Na1 Na2 134.3(3) . .
O8 Na1 Na2 90.3(3) 2 .
O3 Na1 Na2 93.2(3) . .
O5 Na1 Na2 47.47(18) . .
O7 Na1 Na2 128.0(3) 4_565 .
O4 Na1 Na2 46.11(18) . .
O2 Na1 Na2 93.5(3) . 2
O8 Na1 Na2 39.6(3) 2 2
O3 Na1 Na2 70.2(3) . 2
O5 Na1 Na2 121.7(2) . 2
O7 Na1 Na2 70.9(3) 4_565 2
O4 Na1 Na2 153.0(3) . 2
Na2 Na1 Na2 127.33(10) . 2
O2 Na1 Na2 67.8(2) . 4_565
O8 Na1 Na2 75.4(2) 2 4_565
O3 Na1 Na2 106.8(3) . 4_565
O5 Na1 Na2 108.40(17) . 4_565
O7 Na1 Na2 28.7(3) 4_565 4_565
O4 Na1 Na2 151.40(15) . 4_565
Na2 Na1 Na2 153.28(12) . 4_565
Na2 Na1 Na2 49.20(11) 2 4_565
O7 Na2 O6 82.8(3) . .
O7 Na2 O4 83.8(4) . .
O6 Na2 O4 165.3(5) . .
O7 Na2 O8 168.6(2) . .
O6 Na2 O8 102.0(4) . .
O4 Na2 O8 92.3(3) . .
O7 Na2 O5 108.9(4) . .
O6 Na2 O5 102.50(18) . .
O4 Na2 O5 76.41(19) . .
O8 Na2 O5 80.4(3) . .
O7 Na2 O6 84.3(4) . 3_556
O6 Na2 O6 95.17(19) . 3_556
O4 Na2 O6 89.3(2) . 3_556
O8 Na2 O6 84.9(4) . 3_556
O5 Na2 O6 159.0(3) . 3_556
O7 Na2 Na2 80.4(2) . 3_556
O6 Na2 Na2 49.32(16) . 3_556
O4 Na2 Na2 133.46(17) . 3_556
O8 Na2 Na2 94.7(3) . 3_556
O5 Na2 Na2 150.1(2) . 3_556
O6 Na2 Na2 45.86(14) 3_556 3_556
O7 Na2 Na1 68.9(3) . .
O6 Na2 Na1 120.6(3) . .
O4 Na2 Na1 48.0(2) . .
O8 Na2 Na1 116.03(19) . .
O5 Na2 Na1 47.4(3) . .
O6 Na2 Na1 130.2(3) 3_556 .
Na2 Na2 Na1 149.1(3) 3_556 .
O7 Na2 Na1 145.46(18) . 2_545
O6 Na2 Na1 63.3(3) . 2_545
O4 Na2 Na1 130.6(3) . 2_545
O8 Na2 Na1 38.89(17) . 2_545
O5 Na2 Na1 85.9(3) . 2_545
O6 Na2 Na1 92.1(3) 3_556 2_545
Na2 Na2 Na1 72.8(2) 3_556 2_545
Na1 Na2 Na1 133.28(10) . 2_545
O7 Na2 Na1 30.38(19) . 4_566
O6 Na2 Na1 83.2(2) . 4_566
O4 Na2 Na1 88.1(2) . 4_566
O8 Na2 Na1 139.1(2) . 4_566
O5 Na2 Na1 138.7(4) . 4_566
O6 Na2 Na1 54.2(3) 3_556 4_566
Na2 Na2 Na1 57.98(17) 3_556 4_566
Na1 Na2 Na1 94.12(16) . 4_566
Na1 Na2 Na1 130.80(11) 2_545 4_566
Na2 O4 Na1 85.8(2) . .
Na1 O5 Na2 85.1(3) . .
Na2 O6 Na2 84.83(19) . 3_556
Na2 O7 Na1 120.9(5) . 4_566
Na1 O8 Na2 101.5(3) 2_545 .

loop_
_geom_bond_atom_site_label_1
_geom_bond_atom_site_label_2
_geom_bond_distance
_geom_bond_site_symmetry_2
N1 C1 1.344(8) .
N1 C4 1.399(18) .
C1 N2 1.324(17) .
C1 N5 1.347(19) .
N2 C2 1.363(19) .
C2 C3 1.374(9) .
C2 N4 1.38(2) .
C3 C4 1.355(18) .
C3 N3 1.38(2) .
C4 O1 1.314(7) .
N3 C5 1.337(12) .
C5 N4 1.357(14) .
C5 H1 0.9300 .
N5 H2 0.8600 .
N5 H3 0.8600 .
Na1 O2 2.293(6) .
Na1 O8 2.333(7) 2
Na1 O3 2.368(10) .
Na1 O5 2.407(13) .
Na1 O7 2.419(5) 4_565
Na1 O4 2.427(10) .
Na1 Na2 3.256(8) .
Na1 Na2 3.641(9) 2
Na1 Na2 4.103(6) 4_565
Na2 O7 2.296(13) .
Na2 O6 2.342(5) .
Na2 O4 2.353(6) .
Na2 O8 2.369(14) .
Na2 O5 2.408(5) .
Na2 O6 2.475(7) 3_556
Na2 Na2 3.251(6) 3_556

loop_
_geom_torsion_atom_site_label_1
_geom_torsion_atom_site_label_2
_geom_torsion_atom_site_label_3
_geom_torsion_atom_site_label_4
_geom_torsion
C4 N1 C1 N2 -0.8(15)
C4 N1 C1 N5 -177.5(9)
N1 C1 N2 C2 1.7(15)
N5 C1 N2 C2 178.4(9)
C1 N2 C2 C3 -0.3(14)
C1 N2 C2 N4 -178.1(10)
N2 C2 C3 C4 -2.0(16)
N4 C2 C3 C4 176.2(9)
N2 C2 C3 N3 -178.8(9)
N4 C2 C3 N3 -0.7(12)
C2 C3 C4 O1 -179.7(9)
N3 C3 C4 O1 -3.7(18)
C2 C3 C4 N1 2.8(15)
N3 C3 C4 N1 178.9(10)
C1 N1 C4 O1 -179.3(8)
C1 N1 C4 C3 -1.6(13)
C4 C3 N3 C5 -175.6(11)
C2 C3 N3 C5 0.7(11)
C3 N3 C5 N4 -0.5(11)
N3 C5 N4 C2 0.1(11)
N2 C2 N4 C5 178.4(10)
C3 C2 N4 C5 0.4(10)
